data_7106396
loop_
_publ_author_name
'Zachariah Heiden'
'Douglas Stephan'

_publ_section_title
;
 Metal-Free Diastereoselective Catalytic Hydrogenations of Imines Using
 B(C6F5)3+
;
_journal_name_full Chem.Commun.
_journal_page_first 5729
_journal_paper_doi 10.1039/c1cc10438a
_journal_volume 47
_journal_year 2011
_chemical_absolute_configuration rm
_chemical_formula_moiety 'C32 H21 B F15 N'
_chemical_formula_sum 'C32 H21 B F15 N'
_chemical_formula_weight 715.31
_chemical_name_systematic
;
?
;
_space_group_IT_number 19
_symmetry_cell_setting orthorhombic
_symmetry_space_group_name_Hall 'P 2ac 2ab'
_symmetry_space_group_name_H-M 'P 21 21 21'
_atom_sites_solution_hydrogens geom
_atom_sites_solution_primary direct
_atom_sites_solution_secondary difmap
_audit_creation_method SHELXL-97
_cell_angle_alpha 90.00
_cell_angle_beta 90.00
_cell_angle_gamma 90.00
_cell_formula_units_Z 4
_cell_length_a 12.2171(7)
_cell_length_b 13.3261(8)
_cell_length_c 18.5076(11)
_cell_measurement_reflns_used 7654
_cell_measurement_temperature 150(2)
_cell_measurement_theta_max 21.86
_cell_measurement_theta_min 2.52
_cell_volume 3013.2(3)
_computing_cell_refinement 'Bruker SMART'
_computing_data_collection 'Bruker SMART'
_computing_data_reduction 'Bruker SAINT'
_computing_molecular_graphics 'Bruker SHELXTL'
_computing_publication_material 'Bruker SHELXTL'
_computing_structure_refinement 'Bruker SHELXTL'
_computing_structure_solution 'Bruker SHELXTL'
_diffrn_ambient_temperature 150(2)
_diffrn_measured_fraction_theta_full 1.000
_diffrn_measured_fraction_theta_max 1.000
_diffrn_measurement_device_type 'CCD area detector'
_diffrn_measurement_method 'phi and omega scans'
_diffrn_radiation_monochromator graphite
_diffrn_radiation_source 'fine-focus sealed tube'
_diffrn_radiation_type MoK\a
_diffrn_radiation_wavelength 0.71073
_diffrn_reflns_av_R_equivalents 0.0655
_diffrn_reflns_av_sigmaI/netI 0.0578
_diffrn_reflns_limit_h_max 15
_diffrn_reflns_limit_h_min -15
_diffrn_reflns_limit_k_max 16
_diffrn_reflns_limit_k_min -17
_diffrn_reflns_limit_l_max 24
_diffrn_reflns_limit_l_min -24
_diffrn_reflns_number 49898
_diffrn_reflns_theta_full 27.49
_diffrn_reflns_theta_max 27.49
_diffrn_reflns_theta_min 1.88
_exptl_absorpt_coefficient_mu 0.157
_exptl_absorpt_correction_type none
_exptl_crystal_colour colourless
_exptl_crystal_density_diffrn 1.577
_exptl_crystal_density_method 'not measured'
_exptl_crystal_description block
_exptl_crystal_F_000 1440
_exptl_crystal_size_max 0.17
_exptl_crystal_size_mid 0.11
_exptl_crystal_size_min 0.10
_refine_diff_density_max 0.214
_refine_diff_density_min -0.199
_refine_diff_density_rms 0.048
_refine_ls_abs_structure_details 'Flack H D (1983), Acta Cryst. A39, 876-881'
_refine_ls_abs_structure_Flack -0.3(4)
_refine_ls_extinction_method none
_refine_ls_goodness_of_fit_ref 1.002
_refine_ls_hydrogen_treatment mixed
_refine_ls_matrix_type full
_refine_ls_number_parameters 450
_refine_ls_number_reflns 6910
_refine_ls_number_restraints 0
_refine_ls_restrained_S_all 1.002
_refine_ls_R_factor_all 0.0724
_refine_ls_R_factor_gt 0.0380
_refine_ls_shift/su_max 0.001
_refine_ls_shift/su_mean 0.000
_refine_ls_structure_factor_coef Fsqd
_refine_ls_weighting_details 'calc w=1/[\s^2^(Fo^2^)+(0.0368P)^2^+0.0000P] where P=(Fo^2^+2Fc^2^)/3'
_refine_ls_weighting_scheme calc
_refine_ls_wR_factor_gt 0.0680
_refine_ls_wR_factor_ref 0.0784
_reflns_number_gt 4939
_reflns_number_total 6910
_reflns_threshold_expression >2sigma(I)
_cod_data_source_file c1cc10438a.txt
_cod_data_source_block zmh032_19
_cod_original_sg_symbol_Hall 'P 2ac 2ab '
_cod_original_sg_symbol_H-M 'P2(1)2(1)2(1) '
_cod_database_code 7106396

loop_
_symmetry_equiv_pos_as_xyz
'x, y, z'
'-x+1/2, -y, z+1/2'
'-x, y+1/2, -z+1/2'
'x+1/2, -y+1/2, -z'

loop_
_atom_site_label
_atom_site_type_symbol
_atom_site_fract_x
_atom_site_fract_y
_atom_site_fract_z
_atom_site_U_iso_or_equiv
_atom_site_adp_type
_atom_site_occupancy
_atom_site_symmetry_multiplicity
_atom_site_calc_flag
_atom_site_refinement_flags
_atom_site_disorder_assembly
_atom_site_disorder_group
F1 F 0.68267(10) 0.28948(9) -0.02492(7) 0.0306(3) Uani 1 1 d . . .
F2 F 0.58706(11) 0.45325(10) -0.07234(7) 0.0346(3) Uani 1 1 d . . .
F3 F 0.60475(10) 0.63045(9) 0.00117(7) 0.0369(3) Uani 1 1 d . . .
F4 F 0.72632(10) 0.63685(9) 0.12434(7) 0.0316(3) Uani 1 1 d . . .
F5 F 0.82748(9) 0.47374(9) 0.17235(6) 0.0233(3) Uani 1 1 d . . .
F6 F 0.95495(9) 0.12133(9) 0.18240(6) 0.0250(3) Uani 1 1 d . . .
F7 F 1.15693(10) 0.13604(10) 0.23180(7) 0.0375(3) Uani 1 1 d . . .
F8 F 1.27542(10) 0.30786(11) 0.21225(8) 0.0431(4) Uani 1 1 d . . .
F9 F 1.18374(10) 0.46389(10) 0.13840(7) 0.0344(3) Uani 1 1 d . . .
F10 F 0.98707(10) 0.44811(9) 0.08199(7) 0.0255(3) Uani 1 1 d . . .
F11 F 0.93931(10) 0.29864(9) -0.02601(7) 0.0303(3) Uani 1 1 d . . .
F12 F 0.98762(11) 0.16334(10) -0.12714(7) 0.0372(4) Uani 1 1 d . . .
F13 F 0.91661(12) -0.02874(11) -0.11428(8) 0.0441(4) Uani 1 1 d . . .
F14 F 0.79250(12) -0.08240(10) 0.00261(8) 0.0458(4) Uani 1 1 d . . .
F15 F 0.74221(11) 0.04976(9) 0.10346(7) 0.0342(3) Uani 1 1 d . . .
N1 N 0.66468(14) 0.35664(14) 0.25492(10) 0.0218(4) Uani 1 1 d . . .
C1 C 0.74770(17) 0.29745(15) 0.24254(11) 0.0196(5) Uani 1 1 d . . .
C2 C 0.74678(17) 0.23288(15) 0.17793(11) 0.0206(5) Uani 1 1 d . . .
H2A H 0.6704 0.2275 0.1605 0.025 Uiso 1 1 calc R . .
H2B H 0.7706 0.1648 0.1924 0.025 Uiso 1 1 calc R . .
C3 C 0.84302(16) 0.29311(16) 0.29248(11) 0.0203(5) Uani 1 1 d . . .
C4 C 0.86935(19) 0.20074(17) 0.32305(12) 0.0270(5) Uani 1 1 d . . .
H4 H 0.8234 0.1444 0.3150 0.032 Uiso 1 1 calc R . .
C5 C 0.9625(2) 0.19076(18) 0.36531(13) 0.0331(6) Uani 1 1 d . . .
H5 H 0.9792 0.1281 0.3871 0.040 Uiso 1 1 calc R . .
C6 C 1.0307(2) 0.27153(18) 0.37567(12) 0.0322(6) Uani 1 1 d . . .
H6 H 1.0958 0.2637 0.4032 0.039 Uiso 1 1 calc R . .
C7 C 1.00533(17) 0.36358(18) 0.34644(12) 0.0260(5) Uani 1 1 d . . .
H7 H 1.0526 0.4191 0.3542 0.031 Uiso 1 1 calc R . .
C8 C 0.91016(16) 0.37558(17) 0.30543(11) 0.0218(5) Uani 1 1 d . . .
H8 H 0.8914 0.4396 0.2865 0.026 Uiso 1 1 calc R . .
C9 C 0.64159(17) 0.42443(15) 0.31671(12) 0.0239(5) Uani 1 1 d . . .
H9 H 0.7115 0.4352 0.3437 0.029 Uiso 1 1 calc R . .
C10 C 0.60594(19) 0.52505(17) 0.28493(14) 0.0344(6) Uani 1 1 d . . .
H10A H 0.5382 0.5160 0.2573 0.052 Uiso 1 1 calc R . .
H10B H 0.6635 0.5506 0.2529 0.052 Uiso 1 1 calc R . .
H10C H 0.5933 0.5731 0.3241 0.052 Uiso 1 1 calc R . .
C11 C 0.55831(17) 0.37544(18) 0.36908(12) 0.0283(5) Uani 1 1 d . . .
C12 C 0.45044(19) 0.3501(2) 0.33148(14) 0.0447(7) Uani 1 1 d . . .
H12A H 0.4225 0.4098 0.3068 0.067 Uiso 1 1 calc R . .
H12B H 0.3969 0.3276 0.3675 0.067 Uiso 1 1 calc R . .
H12C H 0.4627 0.2965 0.2961 0.067 Uiso 1 1 calc R . .
C13 C 0.5363(2) 0.4486(2) 0.43142(14) 0.0399(7) Uani 1 1 d . . .
H13A H 0.4912 0.4155 0.4681 0.060 Uiso 1 1 calc R . .
H13B H 0.4977 0.5078 0.4130 0.060 Uiso 1 1 calc R . .
H13C H 0.6060 0.4694 0.4530 0.060 Uiso 1 1 calc R . .
C14 C 0.6088(2) 0.2796(2) 0.40082(15) 0.0461(7) Uani 1 1 d . . .
H14A H 0.6213 0.2309 0.3620 0.069 Uiso 1 1 calc R . .
H14B H 0.5586 0.2508 0.4366 0.069 Uiso 1 1 calc R . .
H14C H 0.6786 0.2959 0.4241 0.069 Uiso 1 1 calc R . .
C15 C 0.76601(16) 0.37204(16) 0.07549(11) 0.0180(4) Uani 1 1 d . . .
C16 C 0.70016(16) 0.37410(15) 0.01408(11) 0.0204(5) Uani 1 1 d . . .
C17 C 0.64797(16) 0.45847(16) -0.01178(12) 0.0226(5) Uani 1 1 d . . .
C18 C 0.65639(17) 0.54762(16) 0.02473(12) 0.0227(5) Uani 1 1 d . . .
C19 C 0.71753(17) 0.55027(16) 0.08698(12) 0.0223(5) Uani 1 1 d . . .
C20 C 0.76859(16) 0.46443(16) 0.11032(11) 0.0199(5) Uani 1 1 d . . .
C21 C 0.95426(16) 0.28757(15) 0.13495(11) 0.0179(5) Uani 1 1 d . . .
C22 C 1.00756(16) 0.21019(16) 0.17113(11) 0.0200(5) Uani 1 1 d . . .
C23 C 1.11270(17) 0.21526(17) 0.19702(11) 0.0247(5) Uani 1 1 d . . .
C24 C 1.17209(17) 0.30067(18) 0.18712(12) 0.0259(5) Uani 1 1 d . . .
C25 C 1.12609(17) 0.37883(17) 0.14951(12) 0.0245(5) Uani 1 1 d . . .
C26 C 1.02139(16) 0.36979(15) 0.12293(11) 0.0193(5) Uani 1 1 d . . .
C27 C 0.83945(16) 0.18254(15) 0.04550(11) 0.0201(5) Uani 1 1 d . . .
C28 C 0.90112(17) 0.20409(16) -0.01601(12) 0.0225(5) Uani 1 1 d . . .
C29 C 0.92692(17) 0.13590(18) -0.06873(12) 0.0260(5) Uani 1 1 d . . .
C30 C 0.89168(18) 0.03870(18) -0.06246(13) 0.0286(5) Uani 1 1 d . . .
C31 C 0.82984(19) 0.01238(16) -0.00391(13) 0.0291(5) Uani 1 1 d . . .
C32 C 0.80409(17) 0.08405(16) 0.04788(12) 0.0224(5) Uani 1 1 d . . .
B1 B 0.82633(19) 0.27105(17) 0.10786(13) 0.0181(5) Uani 1 1 d . . .
H1 H 0.6129(17) 0.3560(16) 0.2210(12) 0.020(6) Uiso 1 1 d . . .

loop_
_atom_site_aniso_label
_atom_site_aniso_U_11
_atom_site_aniso_U_22
_atom_site_aniso_U_33
_atom_site_aniso_U_23
_atom_site_aniso_U_13
_atom_site_aniso_U_12
F1 0.0371(7) 0.0235(7) 0.0312(7) -0.0081(6) -0.0160(6) 0.0041(6)
F2 0.0424(8) 0.0327(8) 0.0286(8) -0.0027(6) -0.0199(6) 0.0055(7)
F3 0.0471(8) 0.0256(7) 0.0379(8) 0.0027(6) -0.0169(7) 0.0123(6)
F4 0.0418(7) 0.0192(7) 0.0339(7) -0.0058(6) -0.0091(6) 0.0046(6)
F5 0.0274(6) 0.0236(7) 0.0190(6) -0.0045(5) -0.0071(5) 0.0022(6)
F6 0.0292(7) 0.0194(7) 0.0264(7) 0.0035(6) 0.0017(5) 0.0023(5)
F7 0.0364(8) 0.0375(8) 0.0387(8) 0.0080(7) -0.0114(6) 0.0134(7)
F8 0.0220(7) 0.0545(10) 0.0528(9) -0.0033(8) -0.0167(7) 0.0001(6)
F9 0.0230(6) 0.0321(7) 0.0480(9) -0.0057(6) 0.0032(6) -0.0097(6)
F10 0.0262(6) 0.0214(7) 0.0288(7) 0.0061(6) -0.0012(6) -0.0017(5)
F11 0.0364(7) 0.0278(7) 0.0267(7) -0.0014(6) 0.0067(6) -0.0056(6)
F12 0.0339(7) 0.0508(9) 0.0268(8) -0.0091(7) 0.0097(6) 0.0010(7)
F13 0.0493(8) 0.0408(8) 0.0423(9) -0.0235(8) 0.0004(7) 0.0101(7)
F14 0.0640(10) 0.0217(8) 0.0517(9) -0.0115(7) 0.0019(8) -0.0060(7)
F15 0.0476(8) 0.0239(7) 0.0311(8) -0.0047(6) 0.0083(7) -0.0114(6)
N1 0.0204(10) 0.0246(10) 0.0205(10) -0.0036(8) -0.0011(8) 0.0002(9)
C1 0.0209(11) 0.0176(11) 0.0204(11) 0.0020(9) 0.0047(9) -0.0017(9)
C2 0.0207(11) 0.0184(12) 0.0229(12) -0.0003(9) 0.0001(10) -0.0020(9)
C3 0.0226(11) 0.0231(12) 0.0153(11) -0.0023(9) 0.0024(9) 0.0040(10)
C4 0.0379(13) 0.0246(13) 0.0184(12) 0.0008(10) 0.0012(11) 0.0027(11)
C5 0.0499(16) 0.0251(14) 0.0244(14) 0.0014(11) -0.0049(12) 0.0136(12)
C6 0.0361(13) 0.0400(15) 0.0203(13) -0.0057(11) -0.0059(11) 0.0156(12)
C7 0.0255(12) 0.0304(13) 0.0221(12) -0.0070(11) -0.0017(10) 0.0041(10)
C8 0.0231(11) 0.0235(12) 0.0189(12) -0.0002(10) 0.0013(9) 0.0051(10)
C9 0.0204(11) 0.0254(13) 0.0259(13) -0.0109(10) 0.0014(9) -0.0002(9)
C10 0.0343(13) 0.0254(13) 0.0435(15) -0.0034(12) 0.0074(12) 0.0020(11)
C11 0.0247(11) 0.0342(14) 0.0261(13) -0.0078(11) 0.0024(10) -0.0026(11)
C12 0.0330(14) 0.0606(19) 0.0407(16) -0.0098(15) 0.0077(12) -0.0189(13)
C13 0.0350(14) 0.0540(17) 0.0306(15) -0.0109(13) 0.0084(12) -0.0010(13)
C14 0.0534(17) 0.0429(16) 0.0420(17) 0.0101(13) 0.0165(14) 0.0052(14)
C15 0.0177(10) 0.0196(11) 0.0166(11) -0.0012(9) 0.0012(9) 0.0004(9)
C16 0.0221(11) 0.0176(11) 0.0214(12) -0.0026(10) -0.0005(9) -0.0019(9)
C17 0.0214(11) 0.0264(12) 0.0200(12) 0.0005(10) -0.0079(9) 0.0005(10)
C18 0.0260(11) 0.0193(12) 0.0228(12) 0.0040(10) -0.0043(10) 0.0059(10)
C19 0.0273(12) 0.0168(12) 0.0228(12) -0.0038(10) -0.0004(10) 0.0007(9)
C20 0.0211(10) 0.0219(12) 0.0167(11) 0.0003(10) -0.0042(9) 0.0001(10)
C21 0.0214(11) 0.0196(11) 0.0128(11) -0.0020(9) 0.0005(9) 0.0025(9)
C22 0.0225(11) 0.0211(12) 0.0163(11) -0.0008(10) 0.0026(9) 0.0003(10)
C23 0.0279(12) 0.0269(13) 0.0193(12) 0.0010(10) -0.0047(10) 0.0118(10)
C24 0.0158(11) 0.0380(14) 0.0240(13) -0.0044(11) -0.0043(9) 0.0025(11)
C25 0.0215(11) 0.0245(12) 0.0275(13) -0.0071(11) 0.0027(10) -0.0044(10)
C26 0.0221(11) 0.0180(11) 0.0178(11) -0.0002(10) 0.0004(9) 0.0022(9)
C27 0.0209(11) 0.0200(12) 0.0196(12) -0.0020(9) -0.0034(9) 0.0025(9)
C28 0.0230(11) 0.0209(12) 0.0236(12) -0.0016(10) -0.0032(10) -0.0002(10)
C29 0.0206(11) 0.0373(15) 0.0202(12) -0.0040(11) 0.0028(10) 0.0047(11)
C30 0.0278(12) 0.0301(14) 0.0279(14) -0.0167(11) -0.0014(11) 0.0089(11)
C31 0.0333(12) 0.0190(12) 0.0350(15) -0.0067(11) -0.0071(12) -0.0005(10)
C32 0.0244(11) 0.0214(12) 0.0214(12) -0.0010(10) -0.0004(10) -0.0024(9)
B1 0.0202(12) 0.0179(12) 0.0160(13) -0.0005(10) -0.0015(10) 0.0015(10)

loop_
_atom_type_symbol
_atom_type_description
_atom_type_scat_dispersion_real
_atom_type_scat_dispersion_imag
_atom_type_scat_source
C C 0.0033 0.0016 'International Tables Vol C Tables 4.2.6.8 and 6.1.1.4'
H H 0.0000 0.0000 'International Tables Vol C Tables 4.2.6.8 and 6.1.1.4'
B B 0.0013 0.0007 'International Tables Vol C Tables 4.2.6.8 and 6.1.1.4'
N N 0.0061 0.0033 'International Tables Vol C Tables 4.2.6.8 and 6.1.1.4'
F F 0.0171 0.0103 'International Tables Vol C Tables 4.2.6.8 and 6.1.1.4'

loop_
_geom_angle_atom_site_label_1
_geom_angle_atom_site_label_2
_geom_angle_atom_site_label_3
_geom_angle
_geom_angle_site_symmetry_1
_geom_angle_site_symmetry_3
_geom_angle_publ_flag
C1 N1 C9 130.60(19) . . ?
C1 N1 H1 115.0(13) . . ?
C9 N1 H1 114.4(13) . . ?
N1 C1 C2 119.31(19) . . ?
N1 C1 C3 121.52(19) . . ?
C2 C1 C3 119.17(18) . . ?
C1 C2 B1 116.13(16) . . ?
C1 C2 H2A 108.3 . . ?
B1 C2 H2A 108.3 . . ?
C1 C2 H2B 108.3 . . ?
B1 C2 H2B 108.3 . . ?
H2A C2 H2B 107.4 . . ?
C8 C3 C4 119.46(19) . . ?
C8 C3 C1 122.51(19) . . ?
C4 C3 C1 117.88(19) . . ?
C5 C4 C3 120.2(2) . . ?
C5 C4 H4 119.9 . . ?
C3 C4 H4 119.9 . . ?
C6 C5 C4 120.1(2) . . ?
C6 C5 H5 120.0 . . ?
C4 C5 H5 120.0 . . ?
C5 C6 C7 120.4(2) . . ?
C5 C6 H6 119.8 . . ?
C7 C6 H6 119.8 . . ?
C6 C7 C8 120.2(2) . . ?
C6 C7 H7 119.9 . . ?
C8 C7 H7 119.9 . . ?
C3 C8 C7 119.6(2) . . ?
C3 C8 H8 120.2 . . ?
C7 C8 H8 120.2 . . ?
N1 C9 C10 106.96(18) . . ?
N1 C9 C11 110.51(17) . . ?
C10 C9 C11 115.06(18) . . ?
N1 C9 H9 108.0 . . ?
C10 C9 H9 108.0 . . ?
C11 C9 H9 108.0 . . ?
C9 C10 H10A 109.5 . . ?
C9 C10 H10B 109.5 . . ?
H10A C10 H10B 109.5 . . ?
C9 C10 H10C 109.5 . . ?
H10A C10 H10C 109.5 . . ?
H10B C10 H10C 109.5 . . ?
C12 C11 C13 109.39(19) . . ?
C12 C11 C14 109.6(2) . . ?
C13 C11 C14 108.2(2) . . ?
C12 C11 C9 112.00(19) . . ?
C13 C11 C9 108.52(18) . . ?
C14 C11 C9 109.04(18) . . ?
C11 C12 H12A 109.5 . . ?
C11 C12 H12B 109.5 . . ?
H12A C12 H12B 109.5 . . ?
C11 C12 H12C 109.5 . . ?
H12A C12 H12C 109.5 . . ?
H12B C12 H12C 109.5 . . ?
C11 C13 H13A 109.5 . . ?
C11 C13 H13B 109.5 . . ?
H13A C13 H13B 109.5 . . ?
C11 C13 H13C 109.5 . . ?
H13A C13 H13C 109.5 . . ?
H13B C13 H13C 109.5 . . ?
C11 C14 H14A 109.5 . . ?
C11 C14 H14B 109.5 . . ?
H14A C14 H14B 109.5 . . ?
C11 C14 H14C 109.5 . . ?
H14A C14 H14C 109.5 . . ?
H14B C14 H14C 109.5 . . ?
C20 C15 C16 111.97(18) . . ?
C20 C15 B1 123.02(17) . . ?
C16 C15 B1 124.84(18) . . ?
F1 C16 C17 114.87(17) . . ?
F1 C16 C15 120.60(18) . . ?
C17 C16 C15 124.52(19) . . ?
F2 C17 C18 119.76(18) . . ?
F2 C17 C16 120.16(19) . . ?
C18 C17 C16 120.07(19) . . ?
F3 C18 C17 121.10(18) . . ?
F3 C18 C19 120.42(18) . . ?
C17 C18 C19 118.47(19) . . ?
F4 C19 C20 121.01(19) . . ?
F4 C19 C18 119.67(19) . . ?
C20 C19 C18 119.32(19) . . ?
F5 C20 C19 115.45(18) . . ?
F5 C20 C15 118.95(18) . . ?
C19 C20 C15 125.59(19) . . ?
C26 C21 C22 112.71(18) . . ?
C26 C21 B1 127.93(18) . . ?
C22 C21 B1 119.27(18) . . ?
F6 C22 C23 115.50(18) . . ?
F6 C22 C21 119.78(17) . . ?
C23 C22 C21 124.7(2) . . ?
F7 C23 C24 120.31(19) . . ?
F7 C23 C22 120.2(2) . . ?
C24 C23 C22 119.5(2) . . ?
F8 C24 C23 120.76(19) . . ?
F8 C24 C25 120.3(2) . . ?
C23 C24 C25 118.95(19) . . ?
F9 C25 C24 120.03(18) . . ?
F9 C25 C26 120.3(2) . . ?
C24 C25 C26 119.7(2) . . ?
F10 C26 C25 114.83(18) . . ?
F10 C26 C21 120.99(17) . . ?
C25 C26 C21 124.2(2) . . ?
C32 C27 C28 112.96(19) . . ?
C32 C27 B1 128.54(19) . . ?
C28 C27 B1 118.29(18) . . ?
F11 C28 C29 116.09(19) . . ?
F11 C28 C27 119.23(18) . . ?
C29 C28 C27 124.7(2) . . ?
F12 C29 C30 119.51(19) . . ?
F12 C29 C28 120.9(2) . . ?
C30 C29 C28 119.6(2) . . ?
F13 C30 C31 121.2(2) . . ?
F13 C30 C29 119.9(2) . . ?
C31 C30 C29 118.9(2) . . ?
F14 C31 C30 119.9(2) . . ?
F14 C31 C32 120.4(2) . . ?
C30 C31 C32 119.7(2) . . ?
F15 C32 C27 121.22(19) . . ?
F15 C32 C31 114.71(18) . . ?
C27 C32 C31 124.1(2) . . ?
C15 B1 C21 115.07(17) . . ?
C15 B1 C27 111.80(17) . . ?
C21 B1 C27 102.36(16) . . ?
C15 B1 C2 105.45(16) . . ?
C21 B1 C2 110.41(16) . . ?
C27 B1 C2 111.95(16) . . ?

loop_
_geom_bond_atom_site_label_1
_geom_bond_atom_site_label_2
_geom_bond_distance
_geom_bond_site_symmetry_2
_geom_bond_publ_flag
F1 C16 1.356(2) . ?
F2 C17 1.347(2) . ?
F3 C18 1.344(2) . ?
F4 C19 1.349(2) . ?
F5 C20 1.361(2) . ?
F6 C22 1.363(2) . ?
F7 C23 1.349(2) . ?
F8 C24 1.349(2) . ?
F9 C25 1.350(2) . ?
F10 C26 1.356(2) . ?
F11 C28 1.356(2) . ?
F12 C29 1.361(2) . ?
F13 C30 1.349(2) . ?
F14 C31 1.348(2) . ?
F15 C32 1.356(2) . ?
N1 C1 1.305(3) . ?
N1 C9 1.484(3) . ?
N1 H1 0.89(2) . ?
C1 C2 1.473(3) . ?
C1 C3 1.488(3) . ?
C2 B1 1.699(3) . ?
C2 H2A 0.9900 . ?
C2 H2B 0.9900 . ?
C3 C8 1.392(3) . ?
C3 C4 1.392(3) . ?
C4 C5 1.387(3) . ?
C4 H4 0.9500 . ?
C5 C6 1.375(3) . ?
C5 H5 0.9500 . ?
C6 C7 1.376(3) . ?
C6 H6 0.9500 . ?
C7 C8 1.398(3) . ?
C7 H7 0.9500 . ?
C8 H8 0.9500 . ?
C9 C10 1.528(3) . ?
C9 C11 1.549(3) . ?
C9 H9 1.0000 . ?
C10 H10A 0.9800 . ?
C10 H10B 0.9800 . ?
C10 H10C 0.9800 . ?
C11 C12 1.528(3) . ?
C11 C13 1.534(3) . ?
C11 C14 1.535(3) . ?
C12 H12A 0.9800 . ?
C12 H12B 0.9800 . ?
C12 H12C 0.9800 . ?
C13 H13A 0.9800 . ?
C13 H13B 0.9800 . ?
C13 H13C 0.9800 . ?
C14 H14A 0.9800 . ?
C14 H14B 0.9800 . ?
C14 H14C 0.9800 . ?
C15 C20 1.390(3) . ?
C15 C16 1.393(3) . ?
C15 B1 1.647(3) . ?
C16 C17 1.378(3) . ?
C17 C18 1.371(3) . ?
C18 C19 1.373(3) . ?
C19 C20 1.373(3) . ?
C21 C26 1.387(3) . ?
C21 C22 1.391(3) . ?
C21 B1 1.656(3) . ?
C22 C23 1.373(3) . ?
C23 C24 1.362(3) . ?
C24 C25 1.373(3) . ?
C25 C26 1.376(3) . ?
C27 C32 1.382(3) . ?
C27 C28 1.395(3) . ?
C27 B1 1.658(3) . ?
C28 C29 1.370(3) . ?
C29 C30 1.370(3) . ?
C30 C31 1.367(3) . ?
C31 C32 1.389(3) . ?
